data_1530125
loop_
_publ_author_name
'Kanishcheva, A.S.'
'Batog, V.N.'
'Mikhailov, Yu.N.'
'Kuznetsov, V.G.'

_publ_section_title
;
 Crystal structure of Cs Sb S2
;
_journal_name_full 'Doklady Akademii Nauk SSSR'
_journal_page_first 603
_journal_page_last 605
_journal_volume 251
_journal_year 1980
_chemical_formula_sum 'Cs S2 Sb'
_chemical_name_systematic 'Cs Sb S2'
_space_group_IT_number 14
_symmetry_space_group_name_Hall '-P 2yab'
_symmetry_space_group_name_H-M 'P 1 21/a 1'
_cell_angle_alpha 90
_cell_angle_beta 101.44
_cell_angle_gamma 90
_cell_formula_units_Z 4
_cell_length_a 7.059
_cell_length_b 9.784
_cell_length_c 7.715
_cell_volume 522.253
_citation_journal_id_ASTM DANKAS
_cod_data_source_file Kanishcheva_DANKAS_1980_565.cif
_cod_data_source_block Cs1S2Sb1
_cod_original_cell_volume 522.2526
_cod_original_sg_symbol_Hall '-P 2ybc (z,y,-x)'
_cod_original_formula_sum 'Cs1 S2 Sb1'
_cod_database_code 1530125

loop_
_symmetry_equiv_pos_as_xyz
x,y,z
-x+1/2,y+1/2,-z
-x,-y,-z
x-1/2,-y-1/2,z

loop_
_atom_site_label
_atom_site_type_symbol
_atom_site_fract_x
_atom_site_fract_y
_atom_site_fract_z
_atom_site_occupancy
_atom_site_U_iso_or_equiv
S1 S-2 0.4553 0.25492 0.3115 1 0.0
Sb1 Sb+3 0.14947 0.1651 0.10134 1 0.0
S2 S-2 0.30223 0.43377 0.81179 1 0.0
Cs1 Cs+1 0.21232 0.57375 0.34437 1 0.0
